data_4314375
loop_
_publ_author_name
'Samir Das'
'Indranil Chakraborty'
'Animesh Chakravorty'

_publ_section_title
;
 Rhenium Chemistry of Diazabutadienes and Derived Iminoacetamides Spanning
 the Valence Domain II-VI. Synthesis, Characterization, and Metal-Promoted
 Regiospecific Imine Oxidation
;
_journal_name_full 'Inorganic Chemistry'
_journal_page_first 6545
_journal_page_last 6555
_journal_paper_doi 10.1021/ic034586c
_journal_volume 42
_journal_year 2003
_chemical_formula_sum 'C20 H17 Cl3 N3 Re'
_chemical_formula_weight 591.92
_chemical_name_systematic
;
   ?
;
_space_group_IT_number 14
_symmetry_cell_setting monoclinic
_symmetry_space_group_name_Hall '-P 2ybc'
_symmetry_space_group_name_H-M 'P 1 21/c 1'
_atom_sites_solution_hydrogens geom
_atom_sites_solution_primary heavy
_atom_sites_solution_secondary difmap
_audit_creation_method SHELXL
_cell_angle_alpha 90.00
_cell_angle_beta 104.72(5)
_cell_angle_gamma 90.00
_cell_formula_units_Z 4
_cell_length_a 14.991(11)
_cell_length_b 7.139(3)
_cell_length_c 19.717(11)
_cell_measurement_reflns_used 30
_cell_measurement_temperature 293(2)
_cell_measurement_theta_max 14
_cell_measurement_theta_min 7
_cell_volume 2041(2)
_computing_cell_refinement 'Siemens P3/P4-PC V4.27'
_computing_data_collection 'Siemens P3/P4-PC V4.27'
_computing_data_reduction 'Siemens P3/P4-PC V4.27'
_computing_molecular_graphics 'Siemens SHELXTL V5.03 PC'
_computing_publication_material 'Siemens SHELXTL V5.03 PC'
_computing_structure_refinement 'SHELXL-93 (Sheldrick, 1993)'
_computing_structure_solution 'SHELXS-86 (Sheldrick, 1990)'
_diffrn_ambient_temperature 293(2)
_diffrn_measurement_device 'Siemens R3m/V'
_diffrn_measurement_method '\w scans'
_diffrn_radiation_monochromator graphite
_diffrn_radiation_source 'fine-focus sealed tube'
_diffrn_radiation_type MoK\a
_diffrn_radiation_wavelength 0.71073
_diffrn_reflns_av_R_equivalents 0.0274
_diffrn_reflns_av_sigmaI/netI 0.0275
_diffrn_reflns_limit_h_max 16
_diffrn_reflns_limit_h_min 0
_diffrn_reflns_limit_k_max 8
_diffrn_reflns_limit_k_min 0
_diffrn_reflns_limit_l_max 21
_diffrn_reflns_limit_l_min -22
_diffrn_reflns_number 3146
_diffrn_reflns_theta_max 23.51
_diffrn_reflns_theta_min 2.14
_diffrn_standards_decay_% 0
_diffrn_standards_interval_count 198
_diffrn_standards_number 2
_exptl_absorpt_coefficient_mu 6.356
_exptl_absorpt_correction_T_max 0.213
_exptl_absorpt_correction_T_min 0.134
_exptl_absorpt_correction_type semi-empirical
_exptl_crystal_colour dark
_exptl_crystal_density_diffrn 1.926
_exptl_crystal_description parallelopiped
_exptl_crystal_F_000 1136
_exptl_crystal_size_max 0.35
_exptl_crystal_size_mid 0.35
_exptl_crystal_size_min 0.30
_refine_diff_density_max 1.032
_refine_diff_density_min -1.458
_refine_diff_density_rms 0.165
_refine_ls_extinction_coef 0.0041(3)
_refine_ls_extinction_expression Fc^*^=kFc[1+0.001xFc^2^\l^3^/sin(2\q)]^-1/4^
_refine_ls_extinction_method SHELXL
_refine_ls_goodness_of_fit_all 1.101
_refine_ls_goodness_of_fit_obs 1.115
_refine_ls_matrix_type full
_refine_ls_number_parameters 245
_refine_ls_number_reflns 3002
_refine_ls_number_restraints 0
_refine_ls_restrained_S_all 1.130
_refine_ls_restrained_S_obs 1.115
_refine_ls_R_factor_all 0.0449
_refine_ls_R_factor_obs 0.0372
_refine_ls_shift/esd_max 0.002
_refine_ls_shift/esd_mean 0.000
_refine_ls_structure_factor_coef Fsqd
_refine_ls_weighting_details 'w=1/[\s^2^(Fo^2^)+(0.0645P)^2^+0.1950P] where P=(Fo^2^+2Fc^2^)/3'
_refine_ls_weighting_scheme calc
_refine_ls_wR_factor_all 0.0979
_refine_ls_wR_factor_obs 0.0903
_reflns_number_observed 2654
_reflns_number_total 3003
_reflns_observed_criterion >2sigma(I)
_cod_data_source_file ic034586csi20030819_123709_2.cif
_cod_data_source_block 920
_cod_depositor_comments
;
The following automatic conversions were performed:

'_symmetry_cell_setting' value 'Monoclinic' changed to 'monoclinic'
according to the built-in table from CIF Core dictionary named
'cif_core.dic' version 2.4.1 from 2010-06-29.

Automatic conversion script
Id: cif_fix_values 1646 2011-03-28 12:23:43Z adriana 

The following automatic conversions were performed:

'_refine_ls_weighting_scheme' value 'calc
w=1/[\s^2^(Fo^2^)+(0.0645P)^2^+0.1950P] where P=(Fo^2^+2Fc^2^)/3' was
changed to 'calc'. New tag '_refine_ls_weighting_details' was
created. The value of the new tag was set to
'w=1/[\s^2^(Fo^2^)+(0.0645P)^2^+0.1950P] where P=(Fo^2^+2Fc^2^)/3'.

Automatic conversion script
Id: cif_fix_values 3143 2015-03-26 13:38:13Z robertas 

The following automatic conversions were performed:

'_atom_sites_solution_primary' value 'Heavy atom method' was changed
to 'heavy'.

Automatic conversion script
Id: cif_fix_values 6452 2018-10-05 10:23:21Z andrius 
;
_cod_original_cell_volume 2041.0(20)
_cod_database_code 4314375

loop_
_symmetry_equiv_pos_as_xyz
'x, y, z'
'-x, y+1/2, -z+1/2'
'-x, -y, -z'
'x, -y-1/2, z-1/2'

loop_
_atom_site_aniso_label
_atom_site_aniso_U_11
_atom_site_aniso_U_22
_atom_site_aniso_U_33
_atom_site_aniso_U_23
_atom_site_aniso_U_13
_atom_site_aniso_U_12
Re 0.0388(2) 0.0389(2) 0.0415(2) 0.00021(12) 0.01271(14) 0.00451(13)
Cl3 0.0477(12) 0.088(2) 0.0615(12) -0.0081(11) 0.0008(10) -0.0068(11)
Cl1 0.0626(13) 0.0576(13) 0.0618(12) 0.0165(10) 0.0257(10) 0.0149(10)
Cl2 0.0520(12) 0.0538(12) 0.0575(11) -0.0134(9) 0.0098(9) -0.0088(9)
N1 0.034(3) 0.046(4) 0.039(3) -0.006(3) 0.009(3) -0.003(3)
N2 0.040(3) 0.045(4) 0.040(3) 0.000(3) 0.008(3) 0.001(3)
N3 0.031(3) 0.057(4) 0.052(4) 0.001(3) 0.007(3) 0.008(3)
C1 0.035(4) 0.050(5) 0.037(4) -0.011(3) 0.007(3) 0.001(3)
C2 0.040(4) 0.051(5) 0.049(4) -0.010(4) 0.011(3) -0.003(4)
C3 0.051(5) 0.056(5) 0.065(5) 0.006(4) 0.024(4) 0.000(4)
C4 0.049(5) 0.074(6) 0.052(5) -0.004(4) 0.022(4) 0.009(5)
C5 0.050(5) 0.072(6) 0.052(5) -0.021(4) 0.016(4) -0.003(4)
C6 0.052(5) 0.066(6) 0.057(5) -0.015(4) 0.020(4) -0.011(4)
C13 0.051(5) 0.040(5) 0.050(4) -0.003(4) 0.010(4) 0.008(4)
C14 0.053(5) 0.034(4) 0.061(5) -0.003(4) 0.014(4) 0.003(4)
C7 0.047(4) 0.043(4) 0.045(4) 0.007(3) 0.015(3) 0.005(3)
C8 0.049(5) 0.074(7) 0.067(5) 0.012(5) 0.013(4) -0.014(5)
C9 0.048(5) 0.086(8) 0.111(8) 0.022(7) 0.031(6) -0.009(5)
C10 0.075(7) 0.083(8) 0.075(6) 0.038(6) 0.036(5) 0.016(6)
C11 0.071(7) 0.078(6) 0.046(4) 0.012(4) 0.020(4) 0.005(5)
C12 0.047(5) 0.054(5) 0.050(4) 0.005(4) 0.011(4) 0.007(4)
C20 0.048(6) 0.077(7) 0.109(8) -0.009(6) 0.018(5) 0.006(5)
C19 0.057(7) 0.114(11) 0.210(15) 0.002(12) 0.068(10) 0.007(7)
C18 0.136(14) 0.122(13) 0.181(16) -0.021(12) 0.123(14) -0.001(11)
C17 0.147(13) 0.115(11) 0.086(8) -0.005(7) 0.073(9) 0.012(10)
C16 0.082(7) 0.075(7) 0.055(5) -0.001(5) 0.025(5) 0.007(6)
C15 0.040(4) 0.050(5) 0.065(5) 0.002(4) 0.024(4) 0.008(4)

loop_
_atom_site_label
_atom_site_type_symbol
_atom_site_fract_x
_atom_site_fract_y
_atom_site_fract_z
_atom_site_U_iso_or_equiv
_atom_site_thermal_displace_type
_atom_site_occupancy
_atom_site_calc_flag
_atom_site_refinement_flags
_atom_site_disorder_group
Re Re 0.73799(2) 0.78385(4) 0.501856(13) 0.0392(2) Uani 1 d . .
Cl3 Cl 0.85388(15) 0.9196(4) 0.59131(11) 0.0683(6) Uani 1 d . .
Cl1 Cl 0.73973(15) 0.5349(3) 0.57964(11) 0.0589(5) Uani 1 d . .
Cl2 Cl 0.59567(14) 0.6623(3) 0.43377(10) 0.0552(5) Uani 1 d . .
N1 N 0.6481(4) 0.9568(9) 0.5484(3) 0.0399(14) Uani 1 d . .
N2 N 0.7185(4) 1.0288(8) 0.4476(3) 0.0424(14) Uani 1 d . .
N3 N 0.8068(4) 0.7027(9) 0.4515(3) 0.048(2) Uani 1 d . .
C1 C 0.6162(5) 0.9146(11) 0.6087(3) 0.041(2) Uani 1 d . .
C2 C 0.5650(5) 0.7558(11) 0.6112(4) 0.047(2) Uani 1 d . .
H2A H 0.5515(5) 0.6727(11) 0.5737(4) 0.056 Uiso 1 calc R .
C3 C 0.5343(6) 0.7219(12) 0.6696(4) 0.055(2) Uani 1 d . .
H3A H 0.4991(6) 0.6156(12) 0.6713(4) 0.067 Uiso 1 calc R .
C4 C 0.5544(5) 0.8424(13) 0.7259(4) 0.056(2) Uani 1 d . .
H4A H 0.5338(5) 0.8171(13) 0.7656(4) 0.068 Uiso 1 calc R .
C5 C 0.6049(6) 0.9987(13) 0.7228(4) 0.057(2) Uani 1 d . .
H5A H 0.6184(6) 1.0818(13) 0.7603(4) 0.069 Uiso 1 calc R .
C6 C 0.6360(6) 1.0339(13) 0.6647(4) 0.057(2) Uani 1 d . .
H6A H 0.6712(6) 1.1405(13) 0.6632(4) 0.068 Uiso 1 calc R .
C13 C 0.6302(5) 1.1233(11) 0.5209(4) 0.048(2) Uani 1 d . .
H13A H 0.5944(5) 1.2102(11) 0.5372(4) 0.057 Uiso 1 calc R .
C14 C 0.6693(5) 1.1611(11) 0.4647(4) 0.049(2) Uani 1 d . .
H14A H 0.6603(5) 1.2750(11) 0.4410(4) 0.059 Uiso 1 calc R .
C7 C 0.7554(5) 1.0610(11) 0.3887(4) 0.045(2) Uani 1 d . .
C8 C 0.8462(6) 1.1077(13) 0.3980(5) 0.064(2) Uani 1 d . .
H8A H 0.8840(6) 1.1252(13) 0.4429(5) 0.077 Uiso 1 calc R .
C9 C 0.8810(7) 1.1285(15) 0.3398(6) 0.080(3) Uani 1 d . .
H9A H 0.9427(7) 1.1602(15) 0.3456(6) 0.096 Uiso 1 calc R .
C10 C 0.8253(7) 1.1026(14) 0.2739(5) 0.074(3) Uani 1 d . .
H10A H 0.8490(7) 1.1173(14) 0.2350(5) 0.089 Uiso 1 calc R .
C11 C 0.7359(6) 1.0559(14) 0.2651(4) 0.064(2) Uani 1 d . .
H11A H 0.6983(6) 1.0371(14) 0.2202(4) 0.077 Uiso 1 calc R .
C12 C 0.7003(5) 1.0360(11) 0.3223(4) 0.051(2) Uani 1 d . .
H12A H 0.6384(5) 1.0054(11) 0.3160(4) 0.061 Uiso 1 calc R .
C20 C 0.9544(6) 0.6605(15) 0.4327(6) 0.078(3) Uani 1 d . .
H20A H 0.9812(6) 0.6817(15) 0.4801(6) 0.094 Uiso 1 calc R .
C19 C 1.0092(8) 0.6274(21) 0.3864(9) 0.121(5) Uani 1 d . .
H19A H 1.0732(8) 0.6270(21) 0.4019(9) 0.145 Uiso 1 calc R .
C18 C 0.9657(12) 0.5956(22) 0.3176(10) 0.132(6) Uani 1 d . .
H18A H 1.0016(12) 0.5725(22) 0.2864(10) 0.158 Uiso 1 calc R .
C17 C 0.8760(11) 0.5962(19) 0.2937(6) 0.108(4) Uani 1 d . .
H17A H 0.8497(11) 0.5742(19) 0.2463(6) 0.130 Uiso 1 calc R .
C16 C 0.8211(7) 0.6288(14) 0.3377(4) 0.069(2) Uani 1 d . .
H16A H 0.7572(7) 0.6291(14) 0.3209(4) 0.083 Uiso 1 calc R .
C15 C 0.8618(5) 0.6614(12) 0.4076(4) 0.049(2) Uani 1 d . .

loop_
_atom_type_symbol
_atom_type_description
_atom_type_scat_dispersion_real
_atom_type_scat_dispersion_imag
_atom_type_scat_source
C C 0.0033 0.0016 'International Tables Vol C Tables 4.2.6.8 and 6.1.1.4'
H H 0.0000 0.0000 'International Tables Vol C Tables 4.2.6.8 and 6.1.1.4'
N N 0.0061 0.0033 'International Tables Vol C Tables 4.2.6.8 and 6.1.1.4'
Cl Cl 0.1484 0.1585 'International Tables Vol C Tables 4.2.6.8 and 6.1.1.4'
Re Re -1.0185 7.2310 'International Tables Vol C Tables 4.2.6.8 and 6.1.1.4'

loop_
_geom_angle_atom_site_label_1
_geom_angle_atom_site_label_2
_geom_angle_atom_site_label_3
_geom_angle
_geom_angle_site_symmetry_1
_geom_angle_site_symmetry_3
_geom_angle_publ_flag
N3 Re N2 90.8(3) . . y
N3 Re N1 164.2(3) . . y
N2 Re N1 73.4(2) . . y
N3 Re Cl1 102.4(2) . . y
N2 Re Cl1 166.8(2) . . y
N1 Re Cl1 93.4(2) . . y
N3 Re Cl3 97.8(2) . . y
N2 Re Cl3 91.1(2) . . y
N1 Re Cl3 82.5(2) . . y
Cl1 Re Cl3 86.46(9) . . y
N3 Re Cl2 97.8(2) . . y
N2 Re Cl2 91.6(2) . . y
N1 Re Cl2 83.3(2) . . y
Cl1 Re Cl2 87.25(9) . . y
Cl3 Re Cl2 164.07(8) . . y
C13 N1 C1 117.6(6) . . ?
C13 N1 Re 114.9(5) . . ?
C1 N1 Re 127.1(5) . . ?
C14 N2 C7 117.3(6) . . ?
C14 N2 Re 120.5(5) . . ?
C7 N2 Re 122.3(5) . . ?
C15 N3 Re 172.3(6) . . ?
C6 C1 C2 119.5(7) . . ?
C6 C1 N1 119.6(7) . . ?
C2 C1 N1 120.9(6) . . ?
C3 C2 C1 119.1(7) . . ?
C2 C3 C4 121.1(8) . . ?
C5 C4 C3 119.2(8) . . ?
C4 C5 C6 120.2(8) . . ?
C1 C6 C5 120.8(8) . . ?
N1 C13 C14 114.9(7) . . ?
N2 C14 C13 116.3(7) . . ?
C8 C7 C12 119.8(7) . . ?
C8 C7 N2 120.6(7) . . ?
C12 C7 N2 119.5(7) . . ?
C7 C8 C9 119.2(8) . . ?
C8 C9 C10 120.3(9) . . ?
C11 C10 C9 120.1(8) . . ?
C10 C11 C12 120.1(8) . . ?
C11 C12 C7 120.4(8) . . ?
C15 C20 C19 118.9(11) . . ?
C18 C19 C20 117.8(12) . . ?
C17 C18 C19 123.1(12) . . ?
C18 C17 C16 120.3(13) . . ?
C15 C16 C17 118.8(11) . . ?
N3 C15 C16 118.9(7) . . ?
N3 C15 C20 119.8(8) . . ?
C16 C15 C20 121.2(8) . . ?

loop_
_geom_bond_atom_site_label_1
_geom_bond_atom_site_label_2
_geom_bond_distance
_geom_bond_site_symmetry_2
_geom_bond_publ_flag
Re N3 1.704(6) . y
Re N2 2.032(6) . y
Re N1 2.194(6) . y
Re Cl1 2.343(2) . y
Re Cl3 2.347(2) . y
Re Cl2 2.377(3) . y
N1 C13 1.306(10) . y
N1 C1 1.422(8) . ?
N2 C14 1.294(9) . y
N2 C7 1.426(8) . ?
N3 C15 1.371(9) . ?
C1 C6 1.366(10) . ?
C1 C2 1.377(10) . ?
C2 C3 1.364(11) . ?
C3 C4 1.376(11) . ?
C4 C5 1.358(12) . ?
C5 C6 1.364(11) . ?
C13 C14 1.406(10) . y
C7 C8 1.367(11) . ?
C7 C12 1.370(10) . ?
C8 C9 1.384(12) . ?
C9 C10 1.368(13) . ?
C10 C11 1.349(12) . ?
C11 C12 1.372(10) . ?
C20 C15 1.350(12) . ?
C20 C19 1.39(2) . ?
C19 C18 1.37(2) . ?
C18 C17 1.31(2) . ?
C17 C16 1.359(13) . ?
C16 C15 1.379(11) . ?
